data_4501381
loop_
_publ_author_name
'Kerr, Andrew T.'
'Cahill, Christopher L.'

_publ_section_title
;
 Crystal Engineering with the Uranyl Cation III. Mixed Aliphatic
 Dicarboxylate/Aromatic Dipyridyl Coordination Polymers: Synthesis,
 Structures, and Speciation
;
_journal_issue 12
_journal_name_full 'Crystal Growth &amp; Design'
_journal_page_first 5634
_journal_paper_doi 10.1021/cg2011869
_journal_volume 11
_journal_year 2011
_chemical_formula_sum 'C18 H24 N O8 U'
_chemical_formula_weight 620.41
_space_group_IT_number 14
_symmetry_cell_setting monoclinic
_symmetry_Int_Tables_number 14
_symmetry_space_group_name_Hall '-P 2yn'
_symmetry_space_group_name_H-M 'P 1 21/n 1'
_atom_sites_solution_hydrogens geom
_atom_sites_solution_primary direct
_atom_sites_solution_secondary difmap
_audit_creation_method SHELXL-97
_cell_angle_alpha 90.00
_cell_angle_beta 94.4790(10)
_cell_angle_gamma 90.00
_cell_formula_units_Z 4
_cell_length_a 8.9327(5)
_cell_length_b 19.2047(11)
_cell_length_c 11.8920(7)
_cell_measurement_reflns_used 40631
_cell_measurement_temperature 298(2)
_cell_measurement_theta_max 60.576
_cell_measurement_theta_min 5.028
_cell_volume 2033.8(2)
_computing_cell_refinement 'SAINT, Bruker-AXS'
_computing_data_collection 'APEX, Bruker-AXS'
_computing_data_reduction 'SAINT, Bruker-AXS'
_computing_molecular_graphics 'Crystal Maker (Palmer, 2009)'
_computing_structure_refinement 'SHELXL-97 (Sheldrick, 2008)'
_computing_structure_solution 'SIR92 (Gualardi, 1993)'
_diffrn_ambient_temperature 298(2)
_diffrn_measured_fraction_theta_full 0.996
_diffrn_measured_fraction_theta_max 0.944
_diffrn_measurement_device_type 'Siemens SMART, Bruker APEXII CCD'
_diffrn_measurement_method 'omega scans'
_diffrn_radiation_monochromator graphite
_diffrn_radiation_probe x-ray
_diffrn_radiation_type MoK\a
_diffrn_radiation_wavelength 0.71073
_diffrn_reflns_av_R_equivalents 0.0390
_diffrn_reflns_av_sigmaI/netI 0.0264
_diffrn_reflns_limit_h_max 12
_diffrn_reflns_limit_h_min -12
_diffrn_reflns_limit_k_max 27
_diffrn_reflns_limit_k_min -27
_diffrn_reflns_limit_l_max 16
_diffrn_reflns_limit_l_min -10
_diffrn_reflns_number 40011
_diffrn_reflns_theta_full 25.00
_diffrn_reflns_theta_max 30.46
_diffrn_reflns_theta_min 2.02
_diffrn_source 'fine-focus sealed tube'
_diffrn_source_type 'Siemens SMART'
_exptl_absorpt_coefficient_mu 8.025
_exptl_absorpt_correction_T_max 0.7461
_exptl_absorpt_correction_T_min 0.5570
_exptl_absorpt_correction_type empirical
_exptl_absorpt_process_details 'SADABS, G. Sheldrick (1999)'
_exptl_crystal_colour Yellow
_exptl_crystal_density_diffrn 2.026
_exptl_crystal_density_method 'not measured'
_exptl_crystal_description Prism
_exptl_crystal_F_000 1180
_exptl_crystal_recrystallization_method Hydrothermal
_exptl_crystal_size_max 1.00
_exptl_crystal_size_mid 0.33
_exptl_crystal_size_min 0.33
_refine_diff_density_max 1.381
_refine_diff_density_min -2.108
_refine_diff_density_rms 0.116
_refine_ls_extinction_method none
_refine_ls_goodness_of_fit_ref 1.029
_refine_ls_hydrogen_treatment constr
_refine_ls_matrix_type full
_refine_ls_number_parameters 281
_refine_ls_number_reflns 5829
_refine_ls_number_restraints 0
_refine_ls_restrained_S_all 1.029
_refine_ls_R_factor_all 0.0288
_refine_ls_R_factor_gt 0.0220
_refine_ls_shift/su_max 0.001
_refine_ls_shift/su_mean 0.000
_refine_ls_structure_factor_coef Fsqd
_refine_ls_weighting_details 'calc w=1/[\s^2^(Fo^2^)+(0.0128P)^2^+3.2458P] where P=(Fo^2^+2Fc^2^)/3'
_refine_ls_weighting_scheme calc
_refine_ls_wR_factor_gt 0.0418
_refine_ls_wR_factor_ref 0.0438
_reflns_number_gt 5111
_reflns_number_total 5829
_reflns_threshold_expression >2\s(I)
_cod_data_source_file cg2011869_si_001.cif
_cod_data_source_block Compound3
_cod_original_sg_symbol_H-M 'P 21/n'
_cod_database_code 4501381

loop_
_symmetry_equiv_pos_as_xyz
'x, y, z'
'-x+1/2, y+1/2, -z+1/2'
'-x, -y, -z'
'x-1/2, -y-1/2, z-1/2'

loop_
_atom_site_label
_atom_site_type_symbol
_atom_site_fract_x
_atom_site_fract_y
_atom_site_fract_z
_atom_site_U_iso_or_equiv
_atom_site_adp_type
_atom_site_occupancy
_atom_site_symmetry_multiplicity
_atom_site_calc_flag
_atom_site_refinement_flags
_atom_site_disorder_assembly
_atom_site_disorder_group
C1 C 0.6720(3) 0.16238(13) 0.6243(2) 0.0187(5) Uani 1 1 d . A .
C2 C 0.5885(3) 0.16210(13) 0.5103(2) 0.0213(5) Uani 1 1 d . . .
H2A H 0.6593 0.1583 0.4528 0.026 Uiso 1 1 calc R . .
H2B H 0.5345 0.2057 0.4987 0.026 Uiso 1 1 calc R . .
C3 C 0.4769(3) 0.10107(13) 0.4985(2) 0.0189(5) Uani 1 1 d . . .
H3A H 0.4068 0.1049 0.5566 0.023 Uiso 1 1 calc R . .
H3B H 0.4199 0.1041 0.4258 0.023 Uiso 1 1 calc R . .
C4 C 0.5545(3) 0.03057(13) 0.5086(2) 0.0175(5) Uani 1 1 d . . .
H4A H 0.6076 0.0268 0.5826 0.021 Uiso 1 1 calc R . .
H4B H 0.6281 0.0278 0.4530 0.021 Uiso 1 1 calc R . .
C5 C 1.1354(3) 0.13237(19) 0.8655(3) 0.0350(8) Uani 1 1 d . . .
C13 C 0.0235(3) 0.17174(14) 0.2722(2) 0.0210(5) Uani 1 1 d . . .
H10 H 0.0060 0.2193 0.2636 0.025 Uiso 1 1 calc R . .
C14 C 0.0081(3) 0.13988(14) 0.3740(2) 0.0196(5) Uani 1 1 d . . .
H11 H -0.0177 0.1662 0.4352 0.023 Uiso 1 1 calc R . .
C15 C 0.0307(3) 0.06843(14) 0.3863(2) 0.0177(5) Uani 1 1 d . . .
C16 C 0.0763(3) 0.03108(15) 0.2937(2) 0.0209(5) Uani 1 1 d . . .
H13 H 0.0959 -0.0164 0.2999 0.025 Uiso 1 1 calc R . .
C17 C 0.0917(3) 0.06513(15) 0.1936(2) 0.0219(6) Uani 1 1 d . . .
H14 H 0.1214 0.0407 0.1316 0.026 Uiso 1 1 calc R . .
C18 C 0.0048(3) 0.03431(14) 0.4933(2) 0.0188(5) Uani 1 1 d . . .
H15 H -0.0055 0.0624 0.5559 0.023 Uiso 1 1 calc R . .
N1 N 0.0640(2) 0.13351(12) 0.18534(19) 0.0203(5) Uani 1 1 d . . .
H1 H 0.0726 0.1537 0.1216 0.024 Uiso 1 1 calc R . .
O1 O 0.8612(2) 0.25787(9) 0.81738(15) 0.0195(4) Uani 1 1 d . . .
O2 O 0.7875(2) 0.07977(10) 0.86969(19) 0.0274(5) Uani 1 1 d . . .
O3 O 0.6024(2) 0.17612(9) 0.71086(18) 0.0221(4) Uani 1 1 d . . .
O4 O 0.8113(2) 0.14860(10) 0.63737(17) 0.0210(4) Uani 1 1 d . . .
O5 O 1.0637(2) 0.13189(10) 0.77152(16) 0.0201(4) Uani 1 1 d . A .
O6 O 1.0743(2) 0.15340(10) 0.95211(16) 0.0201(4) Uani 1 1 d . A .
U1 U 0.825560(11) 0.168774(5) 0.842851(8) 0.01698(3) Uani 1 1 d . A .
O7B O 0.8003(9) 0.1852(5) 1.0360(8) 0.0147(9) Uani 0.458(2) 1 d P A 1
O8B O 0.5911(12) 0.1910(4) 0.9332(9) 0.0148(10) Uani 0.458(2) 1 d P A 1
C6B C 1.3025(6) 0.1438(3) 0.8577(5) 0.0168(7) Uani 0.458(2) 1 d P A 1
H6B1 H 1.3390 0.1820 0.9057 0.020 Uiso 0.458(2) 1 calc PR A 1
H6B2 H 1.3247 0.1535 0.7807 0.020 Uiso 0.458(2) 1 calc PR A 1
C7B C 1.3719(7) 0.0745(3) 0.8987(5) 0.0161(7) Uani 0.458(2) 1 d P A 1
H7B1 H 1.4792 0.0811 0.9139 0.019 Uiso 0.458(2) 1 calc PR A 1
H7B2 H 1.3313 0.0624 0.9695 0.019 Uiso 0.458(2) 1 calc PR A 1
C8B C 1.3460(6) 0.0134(3) 0.8173(5) 0.0160(7) Uani 0.458(2) 1 d P A 1
H8B1 H 1.2391 0.0066 0.8001 0.019 Uiso 0.458(2) 1 calc PR A 1
H8B2 H 1.3905 0.0238 0.7473 0.019 Uiso 0.458(2) 1 calc PR A 1
C9B C 1.4151(7) -0.0530(3) 0.8682(5) 0.0168(7) Uani 0.458(2) 1 d P . 1
H9B1 H 1.3785 -0.0596 0.9421 0.020 Uiso 0.458(2) 1 calc PR A 1
H9B2 H 1.5231 -0.0468 0.8788 0.020 Uiso 0.458(2) 1 calc PR A 1
C10B C 0.6173(7) 0.1191(3) 1.2012(5) 0.0163(7) Uani 0.458(2) 1 d P . 1
H10A H 0.7233 0.1205 1.2260 0.020 Uiso 0.458(2) 1 calc PR A 1
H10B H 0.5613 0.1175 1.2678 0.020 Uiso 0.458(2) 1 calc PR A 1
C11B C 0.5754(8) 0.1854(3) 1.1347(6) 0.0144(8) Uani 0.458(2) 1 d P A 1
H11A H 0.4682 0.1859 1.1142 0.017 Uiso 0.458(2) 1 calc PR A 1
H11B H 0.6000 0.2258 1.1815 0.017 Uiso 0.458(2) 1 calc PR A 1
C12B C 0.6598(11) 0.1889(4) 1.0287(9) 0.0147(11) Uani 0.458(2) 1 d P A 1
O7A O 0.8370(7) 0.2015(4) 1.0493(6) 0.0147(9) Uani 0.542(2) 1 d P A 2
O8A O 0.6178(10) 0.2087(4) 0.9501(7) 0.0148(10) Uani 0.542(2) 1 d P A 2
C6A C 1.2719(6) 0.0778(2) 0.8935(4) 0.0168(7) Uani 0.542(2) 1 d P A 2
H6A1 H 1.3495 0.1000 0.9425 0.020 Uiso 0.542(2) 1 calc PR A 2
H6A2 H 1.2349 0.0380 0.9333 0.020 Uiso 0.542(2) 1 calc PR A 2
C7A C 1.3393(5) 0.0527(3) 0.7870(4) 0.0161(7) Uani 0.542(2) 1 d P A 2
H7A1 H 1.3948 0.0906 0.7561 0.019 Uiso 0.542(2) 1 calc PR A 2
H7A2 H 1.2585 0.0400 0.7315 0.019 Uiso 0.542(2) 1 calc PR A 2
C8A C 1.4437(5) -0.0095(2) 0.8070(4) 0.0160(7) Uani 0.542(2) 1 d P A 2
H8A1 H 1.5124 -0.0002 0.8725 0.019 Uiso 0.542(2) 1 calc PR A 2
H8A2 H 1.5030 -0.0146 0.7425 0.019 Uiso 0.542(2) 1 calc PR A 2
C9A C 1.3622(5) -0.0781(3) 0.8255(4) 0.0168(7) Uani 0.542(2) 1 d P . 2
H9A1 H 1.3131 -0.0750 0.8952 0.020 Uiso 0.542(2) 1 calc PR A 2
H9A2 H 1.2849 -0.0846 0.7645 0.020 Uiso 0.542(2) 1 calc PR A 2
C10A C 0.5353(6) 0.1407(2) 1.1689(4) 0.0163(7) Uani 0.542(2) 1 d P . 2
H10C H 0.4849 0.1431 1.2381 0.020 Uiso 0.542(2) 1 calc PR A 2
H10D H 0.4588 0.1343 1.1072 0.020 Uiso 0.542(2) 1 calc PR A 2
C11A C 0.6149(6) 0.2103(3) 1.1521(5) 0.0144(8) Uani 0.542(2) 1 d P A 2
H11C H 0.5420 0.2478 1.1479 0.017 Uiso 0.542(2) 1 calc PR A 2
H11D H 0.6870 0.2191 1.2158 0.017 Uiso 0.542(2) 1 calc PR A 2
C12A C 0.6943(9) 0.2081(3) 1.0454(7) 0.0147(11) Uani 0.542(2) 1 d P A 2

loop_
_atom_site_aniso_label
_atom_site_aniso_U_11
_atom_site_aniso_U_22
_atom_site_aniso_U_33
_atom_site_aniso_U_23
_atom_site_aniso_U_13
_atom_site_aniso_U_12
C1 0.0198(13) 0.0092(11) 0.0275(14) -0.0030(9) 0.0038(10) -0.0020(9)
C2 0.0212(13) 0.0146(13) 0.0277(15) -0.0017(10) 0.0005(11) 0.0000(10)
C3 0.0170(13) 0.0168(12) 0.0228(13) -0.0005(10) 0.0015(10) -0.0004(9)
C4 0.0187(13) 0.0167(12) 0.0166(12) -0.0021(9) -0.0019(10) -0.0015(9)
C5 0.0159(14) 0.056(2) 0.0339(18) -0.0278(16) 0.0045(12) -0.0021(13)
C13 0.0214(13) 0.0186(13) 0.0230(14) -0.0038(11) 0.0016(10) -0.0062(10)
C14 0.0190(13) 0.0212(13) 0.0187(13) -0.0057(10) 0.0026(10) -0.0035(10)
C15 0.0157(12) 0.0244(13) 0.0129(12) -0.0040(10) 0.0003(9) 0.0018(10)
C16 0.0247(14) 0.0239(14) 0.0143(12) -0.0014(10) 0.0034(10) 0.0068(10)
C17 0.0235(14) 0.0282(15) 0.0140(13) -0.0053(10) 0.0013(10) 0.0009(11)
C18 0.0194(12) 0.0257(13) 0.0115(12) -0.0047(10) 0.0017(9) 0.0027(10)
N1 0.0196(11) 0.0262(12) 0.0149(11) 0.0000(9) -0.0005(9) -0.0044(9)
O1 0.0292(10) 0.0173(9) 0.0124(9) 0.0016(7) 0.0040(7) 0.0027(7)
O2 0.0226(10) 0.0204(10) 0.0413(13) 0.0142(9) 0.0157(9) 0.0067(8)
O3 0.0194(9) 0.0177(9) 0.0302(11) -0.0001(8) 0.0078(8) 0.0035(7)
O4 0.0180(9) 0.0232(10) 0.0222(10) -0.0067(8) 0.0040(7) 0.0032(7)
O5 0.0202(9) 0.0224(10) 0.0187(10) -0.0012(7) 0.0067(7) 0.0025(7)
O6 0.0227(10) 0.0196(9) 0.0189(10) -0.0016(7) 0.0083(7) 0.0010(7)
U1 0.02010(5) 0.01670(5) 0.01549(5) 0.00600(4) 0.00997(3) 0.00728(4)
O7B 0.014(3) 0.019(3) 0.011(2) -0.0019(19) 0.001(2) -0.0005(17)
O8B 0.022(3) 0.009(3) 0.014(3) -0.001(2) 0.006(2) 0.002(2)
C6B 0.0169(18) 0.0178(17) 0.0159(17) 0.0007(13) 0.0030(14) 0.0030(13)
C7B 0.0163(18) 0.0186(19) 0.0138(18) 0.0015(14) 0.0039(14) 0.0002(14)
C8B 0.0138(16) 0.0175(18) 0.0166(17) 0.0005(14) 0.0005(13) 0.0000(13)
C9B 0.017(2) 0.018(2) 0.015(2) 0.0001(14) 0.0042(14) 0.0000(14)
C10B 0.021(2) 0.0132(18) 0.0158(18) -0.0014(14) 0.0065(14) 0.0035(14)
C11B 0.019(2) 0.011(3) 0.0139(19) -0.0019(18) 0.0067(17) -0.0015(16)
C12B 0.024(4) 0.006(4) 0.015(3) 0.001(2) 0.007(2) 0.001(2)
O7A 0.014(3) 0.019(3) 0.011(2) -0.0019(19) 0.001(2) -0.0005(17)
O8A 0.022(3) 0.009(3) 0.014(3) -0.001(2) 0.006(2) 0.002(2)
C6A 0.0169(18) 0.0178(17) 0.0159(17) 0.0007(13) 0.0030(14) 0.0030(13)
C7A 0.0163(18) 0.0186(19) 0.0138(18) 0.0015(14) 0.0039(14) 0.0002(14)
C8A 0.0138(16) 0.0175(18) 0.0166(17) 0.0005(14) 0.0005(13) 0.0000(13)
C9A 0.017(2) 0.018(2) 0.015(2) 0.0001(14) 0.0042(14) 0.0000(14)
C10A 0.021(2) 0.0132(18) 0.0158(18) -0.0014(14) 0.0065(14) 0.0035(14)
C11A 0.019(2) 0.011(3) 0.0139(19) -0.0019(18) 0.0067(17) -0.0015(16)
C12A 0.024(4) 0.006(4) 0.015(3) 0.001(2) 0.007(2) 0.001(2)

loop_
_atom_type_symbol
_atom_type_description
_atom_type_scat_dispersion_real
_atom_type_scat_dispersion_imag
_atom_type_scat_source
C C 0.0033 0.0016 'International Tables Vol C Tables 4.2.6.8 and 6.1.1.4'
N N 0.0061 0.0033 'International Tables Vol C Tables 4.2.6.8 and 6.1.1.4'
O O 0.0106 0.0060 'International Tables Vol C Tables 4.2.6.8 and 6.1.1.4'
U U -9.6767 9.6646 'International Tables Vol C Tables 4.2.6.8 and 6.1.1.4'
H H 0.0000 0.0000 'International Tables Vol C Tables 4.2.6.8 and 6.1.1.4'

loop_
_geom_angle_atom_site_label_1
_geom_angle_atom_site_label_2
_geom_angle_atom_site_label_3
_geom_angle
_geom_angle_site_symmetry_1
_geom_angle_site_symmetry_3
O4 C1 O3 118.7(3) . .
O4 C1 C2 121.7(2) . .
O3 C1 C2 119.6(2) . .
O4 C1 U1 59.93(14) . .
O3 C1 U1 58.82(14) . .
C2 C1 U1 177.50(18) . .
C1 C2 C3 111.0(2) . .
C1 C2 H2A 109.4 . .
C3 C2 H2A 109.4 . .
C1 C2 H2B 109.4 . .
C3 C2 H2B 109.4 . .
H2A C2 H2B 108.0 . .
C4 C3 C2 112.5(2) . .
C4 C3 H3A 109.1 . .
C2 C3 H3A 109.1 . .
C4 C3 H3B 109.1 . .
C2 C3 H3B 109.1 . .
H3A C3 H3B 107.8 . .
C3 C4 C4 113.1(3) . 3_656
C3 C4 H4A 109.0 . .
C4 C4 H4A 109.0 3_656 .
C3 C4 H4B 109.0 . .
C4 C4 H4B 109.0 3_656 .
H4A C4 H4B 107.8 . .
O5 C5 O6 120.5(3) . .
O5 C5 C6B 112.7(3) . .
O6 C5 C6B 119.4(3) . .
O5 C5 C6A 120.3(3) . .
O6 C5 C6A 113.8(3) . .
C6B C5 C6A 51.6(3) . .
O5 C5 U1 59.24(15) . .
O6 C5 U1 61.44(15) . .
C6B C5 U1 155.7(3) . .
C6A C5 U1 152.5(3) . .
N1 C13 C14 119.1(3) . .
N1 C13 H10 120.4 . .
C14 C13 H10 120.4 . .
C13 C14 C15 120.6(2) . .
C13 C14 H11 119.7 . .
C15 C14 H11 119.7 . .
C14 C15 C16 118.0(2) . .
C14 C15 C18 120.0(2) . .
C16 C15 C18 121.9(2) . .
C17 C16 C15 119.5(3) . .
C17 C16 H13 120.3 . .
C15 C16 H13 120.3 . .
N1 C17 C16 120.0(3) . .
N1 C17 H14 120.0 . .
C16 C17 H14 120.0 . .
C18 C18 C15 124.2(3) 3_556 .
C18 C18 H15 117.9 3_556 .
C15 C18 H15 117.9 . .
C17 N1 C13 122.7(2) . .
C17 N1 H1 118.6 . .
C13 N1 H1 118.6 . .
C1 O3 U1 94.75(16) . .
C1 O4 U1 93.63(16) . .
C5 O5 U1 94.96(17) . .
C5 O6 U1 92.11(18) . .
O1 U1 O2 179.12(9) . .
O1 U1 O7B 94.0(2) . .
O2 U1 O7B 85.4(2) . .
O1 U1 O3 89.01(7) . .
O2 U1 O3 90.75(8) . .
O7B U1 O3 119.0(2) . .
O1 U1 O8A 86.57(17) . .
O2 U1 O8A 92.54(17) . .
O7B U1 O8A 46.8(3) . .
O3 U1 O8A 72.76(19) . .
O1 U1 O5 92.72(8) . .
O2 U1 O5 88.14(8) . .
O7B U1 O5 121.9(2) . .
O3 U1 O5 118.69(6) . .
O8A U1 O5 168.52(19) . .
O1 U1 O8B 94.5(2) . .
O2 U1 O8B 84.7(2) . .
O7B U1 O8B 53.1(3) . .
O3 U1 O8B 65.9(2) . .
O8A U1 O8B 10.59(18) . .
O5 U1 O8B 171.6(3) . .
O1 U1 O4 88.77(7) . .
O2 U1 O4 91.77(9) . .
O7B U1 O4 171.45(18) . .
O3 U1 O4 52.86(6) . .
O8A U1 O4 125.5(2) . .
O5 U1 O4 65.91(6) . .
O8B U1 O4 118.6(2) . .
O1 U1 O6 92.22(8) . .
O2 U1 O6 88.15(8) . .
O7B U1 O6 69.9(2) . .
O3 U1 O6 170.86(6) . .
O8A U1 O6 116.34(19) . .
O5 U1 O6 52.21(6) . .
O8B U1 O6 123.0(2) . .
O4 U1 O6 118.10(6) . .
O1 U1 O7A 86.07(17) . .
O2 U1 O7A 93.37(17) . .
O7B U1 O7A 10.2(2) . .
O3 U1 O7A 125.34(18) . .
O8A U1 O7A 52.6(2) . .
O5 U1 O7A 115.91(17) . .
O8B U1 O7A 60.3(3) . .
O4 U1 O7A 174.59(18) . .
O6 U1 O7A 63.79(18) . .
O1 U1 C12B 96.62(18) . .
O2 U1 C12B 82.53(18) . .
O7B U1 C12B 26.6(3) . .
O3 U1 C12B 92.5(2) . .
O8A U1 C12B 22.0(3) . .
O5 U1 C12B 147.6(2) . .
O8B U1 C12B 26.7(3) . .
O4 U1 C12B 145.0(2) . .
O6 U1 C12B 96.3(2) . .
O7A U1 C12B 34.7(2) . .
O1 U1 C1 88.04(8) . .
O2 U1 C1 92.14(9) . .
O7B U1 C1 145.4(2) . .
O3 U1 C1 26.43(7) . .
O8A U1 C1 99.1(2) . .
O5 U1 C1 92.35(7) . .
O8B U1 C1 92.3(2) . .
O4 U1 C1 26.44(7) . .
O6 U1 C1 144.54(7) . .
O7A U1 C1 151.35(19) . .
C12B U1 C1 118.9(2) . .
C12B O7B U1 96.4(6) . .
C12B O8B U1 91.0(8) . .
C5 C6B C7B 103.3(4) . .
C5 C6B H6B1 111.1 . .
C7B C6B H6B1 111.1 . .
C5 C6B H6B2 111.1 . .
C7B C6B H6B2 111.1 . .
H6B1 C6B H6B2 109.1 . .
C8B C7B C6B 115.3(5) . .
C8B C7B H7B1 108.4 . .
C6B C7B H7B1 108.4 . .
C8B C7B H7B2 108.4 . .
C6B C7B H7B2 108.4 . .
H7B1 C7B H7B2 107.5 . .
C9B C8B C7B 110.8(5) . .
C9B C8B H8B1 109.5 . .
C7B C8B H8B1 109.5 . .
C9B C8B H8B2 109.5 . .
C7B C8B H8B2 109.5 . .
H8B1 C8B H8B2 108.1 . .
C8B C9B C10B 115.3(5) . 3_757
C8B C9B H9B1 108.5 . .
C10B C9B H9B1 108.5 3_757 .
C8B C9B H9B2 108.5 . .
C10B C9B H9B2 108.5 3_757 .
H9B1 C9B H9B2 107.5 . .
C9B C10B C11B 112.6(5) 3_757 .
C9B C10B H10A 109.1 3_757 .
C11B C10B H10A 109.1 . .
C9B C10B H10B 109.1 3_757 .
C11B C10B H10B 109.1 . .
H10A C10B H10B 107.8 . .
C12B C11B C10B 110.4(6) . .
C12B C11B H11A 109.6 . .
C10B C11B H11A 109.6 . .
C12B C11B H11B 109.6 . .
C10B C11B H11B 109.6 . .
H11A C11B H11B 108.1 . .
O8B C12B O7B 118.9(11) . .
O8B C12B C11B 121.0(9) . .
O7B C12B C11B 119.9(9) . .
O8B C12B U1 62.4(7) . .
O7B C12B U1 57.0(6) . .
C11B C12B U1 169.1(6) . .
C12A O7A U1 91.4(5) . .
C12A O8A U1 94.8(6) . .
C7A C6A C5 112.0(4) . .
C7A C6A H6A1 109.2 . .
C5 C6A H6A1 109.2 . .
C7A C6A H6A2 109.2 . .
C5 C6A H6A2 109.2 . .
H6A1 C6A H6A2 107.9 . .
C6A C7A C8A 113.3(4) . .
C6A C7A H7A1 108.9 . .
C8A C7A H7A1 108.9 . .
C6A C7A H7A2 108.9 . .
C8A C7A H7A2 108.9 . .
H7A1 C7A H7A2 107.7 . .
C7A C8A C9A 113.9(4) . .
C7A C8A H8A1 108.8 . .
C9A C8A H8A1 108.8 . .
C7A C8A H8A2 108.8 . .
C9A C8A H8A2 108.8 . .
H8A1 C8A H8A2 107.7 . .
C10A C9A C8A 113.5(4) 3_757 .
C10A C9A H9A1 108.9 3_757 .
C8A C9A H9A1 108.9 . .
C10A C9A H9A2 108.9 3_757 .
C8A C9A H9A2 108.9 . .
H9A1 C9A H9A2 107.7 . .
C9A C10A C11A 114.4(4) 3_757 .
C9A C10A H10C 108.7 3_757 .
C11A C10A H10C 108.7 . .
C9A C10A H10D 108.7 3_757 .
C11A C10A H10D 108.7 . .
H10C C10A H10D 107.6 . .
C12A C11A C10A 109.9(4) . .
C12A C11A H11C 109.7 . .
C10A C11A H11C 109.7 . .
C12A C11A H11D 109.7 . .
C10A C11A H11D 109.7 . .
H11C C11A H11D 108.2 . .
O8A C12A O7A 119.7(9) . .
O8A C12A C11A 119.7(8) . .
O7A C12A C11A 120.5(7) . .
O8A C12A U1 58.8(5) . .
O7A C12A U1 62.0(5) . .
C11A C12A U1 165.9(4) . .

loop_
_geom_bond_atom_site_label_1
_geom_bond_atom_site_label_2
_geom_bond_distance
_geom_bond_site_symmetry_2
C1 O4 1.270(3) .
C1 O3 1.271(3) .
C1 C2 1.495(4) .
C1 U1 2.846(3) .
C2 C3 1.538(4) .
C2 H2A 0.9700 .
C2 H2B 0.9700 .
C3 C4 1.521(4) .
C3 H3A 0.9700 .
C3 H3B 0.9700 .
C4 C4 1.529(5) 3_656
C4 H4A 0.9700 .
C4 H4B 0.9700 .
C5 O5 1.244(4) .
C5 O6 1.269(3) .
C5 C6B 1.518(6) .
C5 C6A 1.623(6) .
C5 U1 2.847(3) .
C13 N1 1.340(3) .
C13 C14 1.373(4) .
C13 H10 0.9300 .
C14 C15 1.393(4) .
C14 H11 0.9300 .
C15 C16 1.401(4) .
C15 C18 1.465(4) .
C16 C17 1.374(4) .
C16 H13 0.9300 .
C17 N1 1.338(4) .
C17 H14 0.9300 .
C18 C18 1.331(5) 3_556
C18 H15 0.9300 .
N1 H1 0.8600 .
O1 U1 1.7708(18) .
O2 U1 1.7766(19) .
O3 U1 2.443(2) .
O4 U1 2.4675(19) .
O5 U1 2.4553(18) .
O6 U1 2.5020(19) .
U1 O7B 2.346(10) .
U1 O8A 2.455(9) .
U1 O8B 2.465(12) .
U1 O7A 2.528(7) .
U1 C12B 2.781(11) .
O7B C12B 1.254(14) .
O8B C12B 1.248(15) .
C6B C7B 1.531(8) .
C6B H6B1 0.9700 .
C6B H6B2 0.9700 .
C7B C8B 1.528(8) .
C7B H7B1 0.9700 .
C7B H7B2 0.9700 .
C8B C9B 1.521(8) .
C8B H8B1 0.9700 .
C8B H8B2 0.9700 .
C9B C10B 1.529(8) 3_757
C9B H9B1 0.9700 .
C9B H9B2 0.9700 .
C10B C9B 1.529(8) 3_757
C10B C11B 1.529(9) .
C10B H10A 0.9700 .
C10B H10B 0.9700 .
C11B C12B 1.521(12) .
C11B H11A 0.9700 .
C11B H11B 0.9700 .
O7A C12A 1.278(11) .
O8A C12A 1.277(12) .
C6A C7A 1.522(6) .
C6A H6A1 0.9700 .
C6A H6A2 0.9700 .
C7A C8A 1.523(6) .
C7A H7A1 0.9700 .
C7A H7A2 0.9700 .
C8A C9A 1.528(7) .
C8A H8A1 0.9700 .
C8A H8A2 0.9700 .
C9A C10A 1.511(6) 3_757
C9A H9A1 0.9700 .
C9A H9A2 0.9700 .
C10A C9A 1.511(6) 3_757
C10A C11A 1.533(7) .
C10A H10C 0.9700 .
C10A H10D 0.9700 .
C11A C12A 1.501(10) .
C11A H11C 0.9700 .
C11A H11D 0.9700 .
